data_1566820
loop_
_publ_author_name
'Zhou, Jun'
'Mao, Lijun'
'Wu, Meng-Xiang'
'Peng, Zhiyong'
'Yang, Yiming'
'Zhou, Manfei'
'Zhao, Xiao-Li'
'Shi, Xueliang'
'Yang, Hai-Bo'

_publ_section_title
;
 Extended phenothiazines: synthesis, photophysical and redox properties,
 and efficient photocatalytic oxidative coupling of amines
;
_journal_name_full 'Chemical Science'
_journal_paper_doi 10.1039/D2SC01086K
_journal_year 2022
_chemical_formula_moiety 'C48 H45 N S'
_chemical_formula_sum 'C48 H45 N S'
_chemical_formula_weight 667.91
_space_group_crystal_system monoclinic
_space_group_IT_number 14
_space_group_name_Hall '-P 2yn'
_space_group_name_H-M_alt 'P 1 21/n 1'
_atom_sites_solution_hydrogens geom
_atom_sites_solution_primary dual
_audit_creation_date 2021-08-10
_audit_creation_method
;
Olex2 1.2
(compiled 2018.05.29 svn.r3508 for OlexSys, GUI svn.r5506)
;
_audit_update_record
;
2022-01-20 deposited with the CCDC.	2022-04-08 downloaded from the CCDC.
;
_cell_angle_alpha 90
_cell_angle_beta 113.172(2)
_cell_angle_gamma 90
_cell_formula_units_Z 4
_cell_length_a 16.8923(2)
_cell_length_b 13.29240(10)
_cell_length_c 17.9856(3)
_cell_measurement_reflns_used 16974
_cell_measurement_temperature 170.00(10)
_cell_measurement_theta_max 74.1050
_cell_measurement_theta_min 4.2830
_cell_volume 3712.68(10)
_computing_cell_refinement 'CrysAlisPro 1.171.39.32a (Rigaku OD, 2017)'
_computing_data_collection 'CrysAlisPro 1.171.39.32a (Rigaku OD, 2017)'
_computing_data_reduction 'CrysAlisPro 1.171.39.32a (Rigaku OD, 2017)'
_computing_molecular_graphics 'Olex2 (Dolomanov et al., 2009)'
_computing_publication_material 'Olex2 (Dolomanov et al., 2009)'
_computing_structure_refinement 'ShelXL (Sheldrick, 2015)'
_computing_structure_solution 'ShelXT (Sheldrick, 2015)'
_diffrn_ambient_environment N~2~
_diffrn_ambient_temperature 170.00(10)
_diffrn_detector 'CCD plate'
_diffrn_measured_fraction_theta_full 0.995
_diffrn_measured_fraction_theta_max 0.995
_diffrn_measurement_details
;
List of Runs (angles in degrees, time in seconds):

  # Type    Start    End  Width  t~exp~   \w     \q     \k     \f   Frames
#--------------------------------------------------------------------------
  1  \w    -68.00  -6.00   1.00    1.00    --    0.00 -38.00  60.00   62
  2  \w    -89.00  15.00   1.00    1.00    --    0.00 -57.00 -60.00  104
  3  \w     38.00  77.00   1.00    1.00    --    0.00  38.00-180.00   39
  4  \w     39.00  89.00   1.00    1.00    --    0.00  38.00  60.00   50
  5  \w    -89.00  18.00   1.00    1.00    --    0.00 -38.00-180.00  107
  6  \w     89.00 120.00   1.00    2.00    --   95.80 -61.00-180.00   31
  7  \w      9.00  60.00   1.00    2.00    --   95.80 -61.00-180.00   51
  8  \w     53.00 114.00   1.00    2.00    --   95.80 -45.00  30.00   61
  9  \w     83.00 128.00   1.00    2.00    --   95.80 -82.00 -90.00   45
 10  \w     72.00 115.00   1.00    2.00    --   95.80 -30.00-120.00   43
 11  \w     14.00  54.00   1.00    2.00    --   95.80 -82.00 150.00   40
 12  \w     58.00 128.00   1.00    2.00    --   95.80 -82.00 150.00   70
 13  \w     52.00 102.00   1.00    2.00    --   95.80 -82.00  60.00   50
 14  \w     68.00 172.00   1.00    2.00    --   95.80  15.00  90.00  104
 15  \w     31.00  57.00   1.00    2.00    --   95.80 -30.00-120.00   26
 16  \w      6.00 120.00   1.00    2.00    --   95.80 -61.00 150.00  114
 17  \w     95.00 126.00   1.00    2.00    --   95.80 -82.00  30.00   31
 18  \w     76.00 185.00   1.00    2.00    --   95.80  30.00   0.00  109
 19  \w     23.00 122.00   1.00    2.00    --   95.80 -15.00-180.00   99
 20  \w     88.00 122.00   1.00    2.00    --   95.80 -82.00-150.00   34
 21  \w     46.00 121.00   1.00    2.00    --   95.80 -82.00   0.00   75
 22  \w     25.00  51.00   1.00    2.00    --   95.80 -45.00  30.00   26
 23  \w    115.00 140.00   1.00    2.00    --   95.80  30.00-150.00   25
 24  \w     92.00 117.00   1.00    2.00    --   95.80 -82.00 -60.00   25
 25  \w     26.00  73.00   1.00    2.00    --   95.80 -82.00  90.00   47
 26  \w     93.00 118.00   1.00    2.00    --   95.80 -82.00  90.00   25
 27  \w     60.00 117.00   1.00    2.00    --   95.80 -61.00-120.00   57
;
_diffrn_measurement_device 'four-circle diffractometer'
_diffrn_measurement_device_type 'XtaLAB AFC12 (RINC): Kappa dual home/near'
_diffrn_measurement_method '\w scans'
_diffrn_orient_matrix_type 'CrysAlisPro convention (1999,Acta A55,543-557)'
_diffrn_orient_matrix_UB_11 -0.0243152000
_diffrn_orient_matrix_UB_12 0.0506447000
_diffrn_orient_matrix_UB_13 -0.0831374000
_diffrn_orient_matrix_UB_21 -0.0125868000
_diffrn_orient_matrix_UB_22 -0.1042588000
_diffrn_orient_matrix_UB_23 -0.0404180000
_diffrn_orient_matrix_UB_31 -0.0953519000
_diffrn_orient_matrix_UB_32 0.0007800000
_diffrn_orient_matrix_UB_33 -0.0116363000
_diffrn_radiation_monochromator graphite
_diffrn_radiation_probe x-ray
_diffrn_radiation_type CuK\a
_diffrn_radiation_wavelength 1.54184
_diffrn_reflns_av_R_equivalents 0.0396
_diffrn_reflns_av_unetI/netI 0.0275
_diffrn_reflns_Laue_measured_fraction_full 0.995
_diffrn_reflns_Laue_measured_fraction_max 0.995
_diffrn_reflns_limit_h_max 12
_diffrn_reflns_limit_h_min -20
_diffrn_reflns_limit_k_max 15
_diffrn_reflns_limit_k_min -15
_diffrn_reflns_limit_l_max 21
_diffrn_reflns_limit_l_min -21
_diffrn_reflns_number 40600
_diffrn_reflns_point_group_measured_fraction_full 0.995
_diffrn_reflns_point_group_measured_fraction_max 0.995
_diffrn_reflns_theta_full 67.071
_diffrn_reflns_theta_max 67.071
_diffrn_reflns_theta_min 3.042
_diffrn_source 'fine-focus sealed X-ray tube'
_diffrn_source_type 'Enhance (Cu) X-ray Source'
_exptl_absorpt_coefficient_mu 1.022
_exptl_absorpt_correction_T_max 1.00000
_exptl_absorpt_correction_T_min 0.84655
_exptl_absorpt_correction_type multi-scan
_exptl_absorpt_process_details
;
CrysAlisPro 1.171.39.32a (Rigaku Oxford Diffraction, 2017)
Empirical absorption correction using spherical harmonics,
 implemented in SCALE3 ABSPACK scaling algorithm.
;
_exptl_crystal_colour 'clear light green'
_exptl_crystal_colour_lustre clear
_exptl_crystal_colour_modifier light
_exptl_crystal_colour_primary green
_exptl_crystal_density_diffrn 1.195
_exptl_crystal_description block
_exptl_crystal_F_000 1424
_exptl_crystal_size_max 0.26
_exptl_crystal_size_mid 0.22
_exptl_crystal_size_min 0.18
_refine_diff_density_max 0.505
_refine_diff_density_min -0.363
_refine_diff_density_rms 0.040
_refine_ls_extinction_method none
_refine_ls_goodness_of_fit_ref 1.030
_refine_ls_hydrogen_treatment constr
_refine_ls_matrix_type full
_refine_ls_number_parameters 460
_refine_ls_number_reflns 6597
_refine_ls_number_restraints 0
_refine_ls_restrained_S_all 1.030
_refine_ls_R_factor_all 0.0460
_refine_ls_R_factor_gt 0.0410
_refine_ls_shift/su_max 0.000
_refine_ls_shift/su_mean 0.000
_refine_ls_structure_factor_coef Fsqd
_refine_ls_weighting_details 'w=1/[\s^2^(Fo^2^)+(0.0573P)^2^+1.2341P] where P=(Fo^2^+2Fc^2^)/3'
_refine_ls_weighting_scheme calc
_refine_ls_wR_factor_gt 0.1094
_refine_ls_wR_factor_ref 0.1128
_reflns_Friedel_coverage 0.000
_reflns_number_gt 5804
_reflns_number_total 6597
_reflns_threshold_expression 'I > 2\s(I)'
_cod_data_source_file d2sc01086k2.cif
_cod_data_source_block exp_2184
_cod_database_code 1566820
_shelx_shelxl_version_number 2017/1
_shelx_space_group_comment
;
The symmetry employed for this shelxl refinement is uniquely defined
by the following loop, which should always be used as a source of
symmetry information in preference to the above space-group names.
They are only intended as comments.
;
_reflns_odcompleteness_completeness 99.58
_reflns_odcompleteness_iscentric 1
_reflns_odcompleteness_theta 66.97
_olex2_refinement_description
;
1. Fixed Uiso
 At 1.2 times of:
  All C(H) groups
 At 1.5 times of:
  All C(H,H,H) groups
2.a Aromatic/amide H refined with riding coordinates:
 C10(H10), C40(H40), C13(H13), C41(H41), C44(H44), C43(H43), C19(H19),
 C16(H16), C6(H6), C17(H17), C23(H23), C25(H25), C18(H18), C3(H3), C31(H31),
 C33(H33), C4(H4), C5(H5)
2.b Idealised Me refined as rotating group:
 C36(H36A,H36B,H36C), C29(H29A,H29B,H29C), C27(H27A,H27B,H27C), C46(H46A,H46B,
 H46C), C37(H37A,H37B,H37C), C48(H48A,H48B,H48C), C28(H28A,H28B,H28C), C47(H47A,
 H47B,H47C), C38(H38A,H38B,H38C)
;
_olex2_submission_special_instructions 'No special instructions were received'
_oxdiff_exptl_absorpt_empirical_details
;
Empirical correction (ABSPACK) includes:
- Absorption correction using spherical harmonics
- Frame scaling
;
_oxdiff_exptl_absorpt_empirical_full_max 1.674
_oxdiff_exptl_absorpt_empirical_full_min 0.545

loop_
_space_group_symop_operation_xyz
'x, y, z'
'-x+1/2, y+1/2, -z+1/2'
'-x, -y, -z'
'x-1/2, -y-1/2, z-1/2'

loop_
_atom_site_label
_atom_site_type_symbol
_atom_site_fract_x
_atom_site_fract_y
_atom_site_fract_z
_atom_site_U_iso_or_equiv
_atom_site_adp_type
_atom_site_occupancy
_atom_site_site_symmetry_order
_atom_site_calc_flag
_atom_site_refinement_flags_posn
_atom_site_refinement_flags_adp
_atom_site_refinement_flags_occupancy
_atom_site_disorder_assembly
_atom_site_disorder_group
S1 S 0.37905(3) 0.04351(3) 0.40792(3) 0.04149(13) Uani 1 1 d . . . . .
N1 N 0.39862(8) 0.26848(9) 0.37033(8) 0.0305(3) Uani 1 1 d . . . . .
C11 C 0.35007(9) 0.24991(10) 0.41734(9) 0.0270(3) Uani 1 1 d . . . . .
C9 C 0.25627(9) 0.30965(11) 0.48384(9) 0.0294(3) Uani 1 1 d . . . . .
C12 C 0.33792(9) 0.14864(10) 0.43957(9) 0.0292(3) Uani 1 1 d . . . . .
C10 C 0.31169(9) 0.32637(10) 0.44194(9) 0.0284(3) Uani 1 1 d . . . . .
H10 H 0.322129 0.392259 0.430913 0.034 Uiso 1 1 calc R . . . .
C39 C 0.40865(9) 0.37301(10) 0.35408(9) 0.0295(3) Uani 1 1 d . . . . .
C14 C 0.24373(9) 0.20801(11) 0.50406(9) 0.0306(3) Uani 1 1 d . . . . .
C40 C 0.47918(9) 0.42723(11) 0.40543(9) 0.0299(3) Uani 1 1 d . . . . .
H40 H 0.522207 0.395140 0.448375 0.036 Uiso 1 1 calc R . . . .
C15 C 0.45657(9) 0.19919(11) 0.35969(9) 0.0296(3) Uani 1 1 d . . . . .
C42 C 0.42145(9) 0.57967(11) 0.32955(9) 0.0322(3) Uani 1 1 d . . . . .
C20 C 0.45877(9) 0.09766(11) 0.38136(9) 0.0314(3) Uani 1 1 d . . . . .
C1 C 0.18806(10) 0.18634(12) 0.54288(9) 0.0332(3) Uani 1 1 d . . . . .
C13 C 0.28864(9) 0.13033(11) 0.48229(9) 0.0310(3) Uani 1 1 d . . . . .
H13 H 0.284051 0.064612 0.497894 0.037 Uiso 1 1 calc R . . . .
C41 C 0.48544(9) 0.52875(11) 0.39274(9) 0.0306(3) Uani 1 1 d . . . . .
H41 H 0.533398 0.564120 0.427061 0.037 Uiso 1 1 calc R . . . .
C30 C 0.27610(10) 0.56090(12) 0.54690(10) 0.0360(3) Uani 1 1 d . . . . .
C35 C 0.22528(9) 0.49636(11) 0.48489(9) 0.0328(3) Uani 1 1 d . . . . .
C44 C 0.34642(10) 0.42061(12) 0.28949(9) 0.0353(3) Uani 1 1 d . . . . .
H44 H 0.300138 0.384102 0.253704 0.042 Uiso 1 1 calc R . . . .
C21 C 0.17387(10) 0.07975(12) 0.56218(10) 0.0346(3) Uani 1 1 d . . . . .
C2 C 0.14394(10) 0.26564(12) 0.56160(10) 0.0352(3) Uani 1 1 d . . . . .
C43 C 0.35262(10) 0.52305(12) 0.27764(10) 0.0372(4) Uani 1 1 d . . . . .
H43 H 0.309851 0.554480 0.234080 0.045 Uiso 1 1 calc R . . . .
C7 C 0.15645(10) 0.36743(12) 0.54200(9) 0.0345(3) Uani 1 1 d . . . . .
C8 C 0.21333(9) 0.38895(11) 0.50377(9) 0.0318(3) Uani 1 1 d . . . . .
C26 C 0.21515(10) 0.04300(13) 0.64117(10) 0.0388(4) Uani 1 1 d . . . . .
C22 C 0.11849(10) 0.01697(12) 0.50140(10) 0.0371(4) Uani 1 1 d . . . . .
C19 C 0.52073(10) 0.03329(12) 0.37547(10) 0.0391(4) Uani 1 1 d . . . . .
H19 H 0.523207 -0.032898 0.393001 0.047 Uiso 1 1 calc R . . . .
C45 C 0.42765(11) 0.69331(12) 0.32114(10) 0.0395(4) Uani 1 1 d . . . . .
C16 C 0.51346(10) 0.22965(12) 0.32482(10) 0.0381(4) Uani 1 1 d . . . . .
H16 H 0.511045 0.295401 0.306375 0.046 Uiso 1 1 calc R . . . .
C34 C 0.18233(11) 0.53573(13) 0.40672(10) 0.0413(4) Uani 1 1 d . . . . .
C6 C 0.10912(11) 0.44499(13) 0.56135(11) 0.0425(4) Uani 1 1 d . . . . .
H6 H 0.116920 0.511526 0.549726 0.051 Uiso 1 1 calc R . . . .
C17 C 0.57318(11) 0.16391(13) 0.31726(11) 0.0454(4) Uani 1 1 d . . . . .
H17 H 0.610288 0.185918 0.293798 0.054 Uiso 1 1 calc R . . . .
C36 C 0.32127(11) 0.52428(14) 0.63259(10) 0.0449(4) Uani 1 1 d . . . . .
H36A H 0.280385 0.518194 0.657266 0.067 Uiso 1 1 calc GR . . . .
H36B H 0.365278 0.571442 0.662644 0.067 Uiso 1 1 calc GR . . . .
H36C H 0.346925 0.459870 0.632477 0.067 Uiso 1 1 calc GR . . . .
C23 C 0.10533(11) -0.08110(13) 0.52130(11) 0.0437(4) Uani 1 1 d . . . . .
H23 H 0.068390 -0.122689 0.480973 0.052 Uiso 1 1 calc R . . . .
C25 C 0.20000(11) -0.05561(14) 0.65802(11) 0.0458(4) Uani 1 1 d . . . . .
H25 H 0.227422 -0.079823 0.710495 0.055 Uiso 1 1 calc R . . . .
C18 C 0.57840(11) 0.06580(13) 0.34418(11) 0.0455(4) Uani 1 1 d . . . . .
H18 H 0.620282 0.022519 0.341140 0.055 Uiso 1 1 calc R . . . .
C3 C 0.08439(11) 0.24725(14) 0.59886(11) 0.0427(4) Uani 1 1 d . . . . .
H3 H 0.075928 0.181717 0.612314 0.051 Uiso 1 1 calc R . . . .
C24 C 0.14512(11) -0.11879(13) 0.59870(12) 0.0456(4) Uani 1 1 d . . . . .
C31 C 0.28273(12) 0.66208(13) 0.52979(12) 0.0468(4) Uani 1 1 d . . . . .
H31 H 0.316945 0.704112 0.571349 0.056 Uiso 1 1 calc R . . . .
C33 C 0.19128(13) 0.63822(14) 0.39304(12) 0.0508(5) Uani 1 1 d . . . . .
H33 H 0.162839 0.663638 0.341083 0.061 Uiso 1 1 calc R . . . .
C29 C 0.07365(12) 0.05234(13) 0.41543(11) 0.0462(4) Uani 1 1 d . . . . .
H29A H 0.056159 0.121114 0.415093 0.069 Uiso 1 1 calc GR . . . .
H29B H 0.023883 0.011237 0.388120 0.069 Uiso 1 1 calc GR . . . .
H29C H 0.112301 0.047246 0.388226 0.069 Uiso 1 1 calc GR . . . .
C4 C 0.03997(11) 0.32362(15) 0.61497(11) 0.0492(4) Uani 1 1 d . . . . .
H4 H 0.000880 0.309784 0.638339 0.059 Uiso 1 1 calc R . . . .
C32 C 0.24035(13) 0.70243(13) 0.45331(13) 0.0514(5) Uani 1 1 d . . . . .
C27 C 0.27435(12) 0.10945(15) 0.70756(11) 0.0507(4) Uani 1 1 d . . . . .
H27A H 0.312746 0.144250 0.688753 0.076 Uiso 1 1 calc GR . . . .
H27B H 0.307167 0.068969 0.753614 0.076 Uiso 1 1 calc GR . . . .
H27C H 0.240898 0.157502 0.722638 0.076 Uiso 1 1 calc GR . . . .
C5 C 0.05293(11) 0.42368(15) 0.59638(12) 0.0494(4) Uani 1 1 d . . . . .
H5 H 0.022800 0.475568 0.608175 0.059 Uiso 1 1 calc R . . . .
C46 C 0.44211(14) 0.74286(13) 0.40285(13) 0.0535(5) Uani 1 1 d . . . . .
H46A H 0.399446 0.719081 0.421479 0.080 Uiso 1 1 calc GR . . . .
H46B H 0.437466 0.814583 0.396313 0.080 Uiso 1 1 calc GR . . . .
H46C H 0.498432 0.725815 0.441699 0.080 Uiso 1 1 calc GR . . . .
C37 C 0.12665(13) 0.47123(16) 0.33796(11) 0.0575(5) Uani 1 1 d . . . . .
H37A H 0.160142 0.445225 0.309803 0.086 Uiso 1 1 calc GR . . . .
H37B H 0.079867 0.510649 0.301472 0.086 Uiso 1 1 calc GR . . . .
H37C H 0.104165 0.416385 0.358448 0.086 Uiso 1 1 calc GR . . . .
C48 C 0.50250(14) 0.71931(14) 0.29778(14) 0.0585(5) Uani 1 1 d . . . . .
H48A H 0.555252 0.695561 0.338876 0.088 Uiso 1 1 calc GR . . . .
H48B H 0.505455 0.790945 0.292559 0.088 Uiso 1 1 calc GR . . . .
H48C H 0.494052 0.687849 0.247175 0.088 Uiso 1 1 calc GR . . . .
C28 C 0.12873(15) -0.22597(15) 0.61733(15) 0.0649(6) Uani 1 1 d . . . . .
H28A H 0.075584 -0.249352 0.576599 0.097 Uiso 1 1 calc GR . . . .
H28B H 0.125104 -0.228326 0.669249 0.097 Uiso 1 1 calc GR . . . .
H28C H 0.175094 -0.268188 0.617965 0.097 Uiso 1 1 calc GR . . . .
C47 C 0.34423(14) 0.73637(15) 0.25879(15) 0.0678(6) Uani 1 1 d . . . . .
H47A H 0.335758 0.711628 0.206053 0.102 Uiso 1 1 calc GR . . . .
H47B H 0.347710 0.808465 0.259140 0.102 Uiso 1 1 calc GR . . . .
H47C H 0.296740 0.716111 0.271953 0.102 Uiso 1 1 calc GR . . . .
C38 C 0.24705(19) 0.81324(15) 0.43743(18) 0.0785(8) Uani 1 1 d . . . . .
H38A H 0.191056 0.838845 0.404360 0.118 Uiso 1 1 calc GR . . . .
H38B H 0.285124 0.822240 0.409975 0.118 Uiso 1 1 calc GR . . . .
H38C H 0.269237 0.848955 0.487886 0.118 Uiso 1 1 calc GR . . . .

loop_
_atom_site_aniso_label
_atom_site_aniso_U_11
_atom_site_aniso_U_22
_atom_site_aniso_U_33
_atom_site_aniso_U_23
_atom_site_aniso_U_13
_atom_site_aniso_U_12
S1 0.0536(3) 0.02220(19) 0.0652(3) -0.00215(17) 0.0411(2) 0.00074(15)
N1 0.0372(7) 0.0230(6) 0.0398(7) -0.0002(5) 0.0241(6) 0.0007(5)
C11 0.0273(7) 0.0254(7) 0.0309(7) -0.0017(6) 0.0142(6) -0.0013(5)
C9 0.0292(7) 0.0288(7) 0.0323(7) -0.0029(6) 0.0144(6) -0.0007(5)
C12 0.0312(7) 0.0241(7) 0.0357(8) -0.0012(6) 0.0166(6) 0.0005(5)
C10 0.0300(7) 0.0239(7) 0.0337(8) -0.0009(6) 0.0152(6) -0.0010(5)
C39 0.0354(8) 0.0252(7) 0.0348(8) 0.0002(6) 0.0214(6) -0.0001(6)
C14 0.0310(7) 0.0304(7) 0.0338(8) -0.0018(6) 0.0165(6) -0.0016(6)
C40 0.0334(7) 0.0276(7) 0.0306(7) 0.0021(6) 0.0146(6) 0.0035(6)
C15 0.0327(7) 0.0280(7) 0.0318(7) -0.0057(6) 0.0166(6) -0.0006(6)
C42 0.0351(8) 0.0285(7) 0.0356(8) 0.0054(6) 0.0168(6) 0.0021(6)
C20 0.0341(8) 0.0284(7) 0.0344(8) -0.0047(6) 0.0165(6) 0.0003(6)
C1 0.0327(7) 0.0355(8) 0.0353(8) -0.0012(6) 0.0176(6) -0.0028(6)
C13 0.0339(7) 0.0243(7) 0.0389(8) 0.0008(6) 0.0186(6) -0.0018(6)
C41 0.0326(7) 0.0275(7) 0.0323(8) -0.0002(6) 0.0134(6) -0.0012(6)
C30 0.0384(8) 0.0329(8) 0.0438(9) -0.0048(7) 0.0239(7) 0.0028(6)
C35 0.0355(8) 0.0304(8) 0.0391(8) -0.0001(6) 0.0218(7) 0.0079(6)
C44 0.0354(8) 0.0350(8) 0.0350(8) -0.0004(6) 0.0132(7) -0.0049(6)
C21 0.0331(8) 0.0382(8) 0.0408(9) 0.0015(7) 0.0235(7) -0.0013(6)
C2 0.0309(7) 0.0418(9) 0.0367(8) -0.0036(7) 0.0175(6) -0.0026(6)
C43 0.0360(8) 0.0378(8) 0.0341(8) 0.0078(7) 0.0098(7) 0.0009(6)
C7 0.0317(8) 0.0386(8) 0.0361(8) -0.0040(7) 0.0163(6) 0.0025(6)
C8 0.0309(7) 0.0320(8) 0.0346(8) -0.0034(6) 0.0153(6) 0.0016(6)
C26 0.0364(8) 0.0464(9) 0.0410(9) 0.0018(7) 0.0233(7) 0.0025(7)
C22 0.0352(8) 0.0394(8) 0.0422(9) 0.0015(7) 0.0213(7) -0.0028(6)
C19 0.0409(9) 0.0321(8) 0.0464(9) -0.0048(7) 0.0194(7) 0.0040(6)
C45 0.0429(9) 0.0271(8) 0.0473(9) 0.0091(7) 0.0163(7) 0.0017(6)
C16 0.0460(9) 0.0332(8) 0.0450(9) -0.0067(7) 0.0287(8) -0.0055(7)
C34 0.0448(9) 0.0450(9) 0.0402(9) 0.0000(7) 0.0231(8) 0.0144(7)
C6 0.0405(9) 0.0443(9) 0.0490(10) -0.0041(8) 0.0244(8) 0.0070(7)
C17 0.0451(9) 0.0477(10) 0.0575(11) -0.0143(8) 0.0354(8) -0.0063(7)
C36 0.0431(9) 0.0487(10) 0.0433(10) -0.0065(8) 0.0176(8) -0.0026(7)
C23 0.0424(9) 0.0388(9) 0.0552(11) -0.0012(8) 0.0250(8) -0.0068(7)
C25 0.0461(9) 0.0536(10) 0.0469(10) 0.0138(8) 0.0283(8) 0.0097(8)
C18 0.0409(9) 0.0423(9) 0.0608(11) -0.0125(8) 0.0281(8) 0.0040(7)
C3 0.0392(9) 0.0511(10) 0.0460(10) -0.0028(8) 0.0256(8) -0.0034(7)
C24 0.0465(9) 0.0412(9) 0.0598(11) 0.0103(8) 0.0324(9) 0.0033(7)
C31 0.0554(10) 0.0330(9) 0.0649(12) -0.0093(8) 0.0377(9) -0.0022(7)
C33 0.0651(12) 0.0477(10) 0.0530(11) 0.0179(9) 0.0376(10) 0.0260(9)
C29 0.0479(10) 0.0470(10) 0.0432(10) -0.0004(8) 0.0175(8) -0.0072(8)
C4 0.0402(9) 0.0656(12) 0.0536(11) -0.0025(9) 0.0312(8) 0.0020(8)
C32 0.0691(12) 0.0342(9) 0.0713(13) 0.0053(9) 0.0494(11) 0.0127(8)
C27 0.0500(10) 0.0605(12) 0.0417(10) -0.0021(8) 0.0182(8) 0.0012(9)
C5 0.0432(9) 0.0588(11) 0.0561(11) -0.0050(9) 0.0302(9) 0.0115(8)
C46 0.0708(13) 0.0271(8) 0.0676(13) 0.0015(8) 0.0325(11) 0.0042(8)
C37 0.0597(12) 0.0680(13) 0.0409(10) -0.0067(9) 0.0155(9) 0.0167(10)
C48 0.0684(13) 0.0379(10) 0.0834(15) 0.0128(10) 0.0450(12) -0.0027(9)
C28 0.0718(14) 0.0472(11) 0.0854(16) 0.0197(11) 0.0413(12) 0.0035(10)
C47 0.0586(12) 0.0399(10) 0.0869(16) 0.0281(10) 0.0093(11) 0.0063(9)
C38 0.117(2) 0.0359(11) 0.119(2) 0.0159(12) 0.0855(18) 0.0176(11)

loop_
_atom_type_symbol
_atom_type_description
_atom_type_scat_dispersion_real
_atom_type_scat_dispersion_imag
_atom_type_scat_source
C C 0.0181 0.0091 'International Tables Vol C Tables 4.2.6.8 and 6.1.1.4'
H H 0.0000 0.0000 'International Tables Vol C Tables 4.2.6.8 and 6.1.1.4'
N N 0.0311 0.0180 'International Tables Vol C Tables 4.2.6.8 and 6.1.1.4'
S S 0.3331 0.5567 'International Tables Vol C Tables 4.2.6.8 and 6.1.1.4'

loop_
_geom_angle_atom_site_label_1
_geom_angle_atom_site_label_2
_geom_angle_atom_site_label_3
_geom_angle
_geom_angle_site_symmetry_1
_geom_angle_site_symmetry_3
_geom_angle_publ_flag
C20 S1 C12 101.92(7) . . ?
C11 N1 C39 115.57(11) . . ?
C15 N1 C11 124.37(12) . . ?
C15 N1 C39 117.26(11) . . ?
N1 C11 C12 120.59(12) . . ?
C10 C11 N1 121.60(12) . . ?
C10 C11 C12 117.80(13) . . ?
C10 C9 C14 118.13(13) . . ?
C8 C9 C10 121.91(13) . . ?
C8 C9 C14 119.94(13) . . ?
C11 C12 S1 122.45(11) . . ?
C13 C12 S1 116.76(11) . . ?
C13 C12 C11 120.66(13) . . ?
C11 C10 C9 123.07(13) . . ?
C11 C10 H10 118.5 . . ?
C9 C10 H10 118.5 . . ?
C40 C39 N1 120.23(13) . . ?
C44 C39 N1 120.13(13) . . ?
C44 C39 C40 119.58(13) . . ?
C1 C14 C9 120.88(13) . . ?
C1 C14 C13 121.42(13) . . ?
C13 C14 C9 117.69(13) . . ?
C39 C40 H40 120.0 . . ?
C41 C40 C39 119.96(14) . . ?
C41 C40 H40 120.0 . . ?
C20 C15 N1 122.34(13) . . ?
C16 C15 N1 120.52(13) . . ?
C16 C15 C20 117.13(13) . . ?
C41 C42 C45 119.93(14) . . ?
C43 C42 C41 117.30(13) . . ?
C43 C42 C45 122.75(14) . . ?
C15 C20 S1 122.19(11) . . ?
C19 C20 S1 116.83(12) . . ?
C19 C20 C15 120.72(14) . . ?
C14 C1 C21 120.53(13) . . ?
C14 C1 C2 119.15(14) . . ?
C2 C1 C21 120.30(13) . . ?
C12 C13 C14 122.46(13) . . ?
C12 C13 H13 118.8 . . ?
C14 C13 H13 118.8 . . ?
C40 C41 C42 121.56(14) . . ?
C40 C41 H41 119.2 . . ?
C42 C41 H41 119.2 . . ?
C35 C30 C36 121.44(14) . . ?
C31 C30 C35 119.49(16) . . ?
C31 C30 C36 119.03(15) . . ?
C30 C35 C8 119.84(14) . . ?
C30 C35 C34 118.80(15) . . ?
C34 C35 C8 121.25(14) . . ?
C39 C44 H44 119.9 . . ?
C39 C44 C43 120.11(14) . . ?
C43 C44 H44 119.9 . . ?
C26 C21 C1 120.18(14) . . ?
C26 C21 C22 119.78(15) . . ?
C22 C21 C1 120.03(14) . . ?
C1 C2 C7 120.33(13) . . ?
C1 C2 C3 121.34(15) . . ?
C3 C2 C7 118.32(14) . . ?
C42 C43 H43 119.3 . . ?
C44 C43 C42 121.41(14) . . ?
C44 C43 H43 119.3 . . ?
C8 C7 C2 120.29(13) . . ?
C8 C7 C6 121.67(15) . . ?
C6 C7 C2 118.03(14) . . ?
C9 C8 C35 121.87(13) . . ?
C9 C8 C7 119.40(14) . . ?
C7 C8 C35 118.73(13) . . ?
C21 C26 C27 120.65(15) . . ?
C25 C26 C21 119.23(16) . . ?
C25 C26 C27 120.11(16) . . ?
C21 C22 C29 121.83(14) . . ?
C23 C22 C21 118.83(15) . . ?
C23 C22 C29 119.34(15) . . ?
C20 C19 H19 119.5 . . ?
C18 C19 C20 121.03(15) . . ?
C18 C19 H19 119.5 . . ?
C42 C45 C46 108.68(13) . . ?
C42 C45 C47 111.39(14) . . ?
C48 C45 C42 110.45(14) . . ?
C48 C45 C46 109.24(16) . . ?
C48 C45 C47 109.85(16) . . ?
C47 C45 C46 107.15(16) . . ?
C15 C16 H16 119.4 . . ?
C17 C16 C15 121.22(15) . . ?
C17 C16 H16 119.4 . . ?
C35 C34 C37 121.55(16) . . ?
C33 C34 C35 119.23(16) . . ?
C33 C34 C37 119.22(17) . . ?
C7 C6 H6 119.3 . . ?
C5 C6 C7 121.46(17) . . ?
C5 C6 H6 119.3 . . ?
C16 C17 H17 119.6 . . ?
C16 C17 C18 120.74(15) . . ?
C18 C17 H17 119.6 . . ?
C30 C36 H36A 109.5 . . ?
C30 C36 H36B 109.5 . . ?
C30 C36 H36C 109.5 . . ?
H36A C36 H36B 109.5 . . ?
H36A C36 H36C 109.5 . . ?
H36B C36 H36C 109.5 . . ?
C22 C23 H23 118.8 . . ?
C24 C23 C22 122.38(17) . . ?
C24 C23 H23 118.8 . . ?
C26 C25 H25 119.1 . . ?
C24 C25 C26 121.82(16) . . ?
C24 C25 H25 119.1 . . ?
C19 C18 C17 118.88(15) . . ?
C19 C18 H18 120.6 . . ?
C17 C18 H18 120.6 . . ?
C2 C3 H3 119.3 . . ?
C4 C3 C2 121.36(17) . . ?
C4 C3 H3 119.3 . . ?
C23 C24 C25 117.95(16) . . ?
C23 C24 C28 120.41(18) . . ?
C25 C24 C28 121.64(18) . . ?
C30 C31 H31 118.7 . . ?
C32 C31 C30 122.55(17) . . ?
C32 C31 H31 118.7 . . ?
C34 C33 H33 118.7 . . ?
C32 C33 C34 122.59(17) . . ?
C32 C33 H33 118.7 . . ?
C22 C29 H29A 109.5 . . ?
C22 C29 H29B 109.5 . . ?
C22 C29 H29C 109.5 . . ?
H29A C29 H29B 109.5 . . ?
H29A C29 H29C 109.5 . . ?
H29B C29 H29C 109.5 . . ?
C3 C4 H4 119.9 . . ?
C3 C4 C5 120.25(16) . . ?
C5 C4 H4 119.9 . . ?
C31 C32 C38 121.1(2) . . ?
C33 C32 C31 117.34(16) . . ?
C33 C32 C38 121.5(2) . . ?
C26 C27 H27A 109.5 . . ?
C26 C27 H27B 109.5 . . ?
C26 C27 H27C 109.5 . . ?
H27A C27 H27B 109.5 . . ?
H27A C27 H27C 109.5 . . ?
H27B C27 H27C 109.5 . . ?
C6 C5 C4 120.57(16) . . ?
C6 C5 H5 119.7 . . ?
C4 C5 H5 119.7 . . ?
C45 C46 H46A 109.5 . . ?
C45 C46 H46B 109.5 . . ?
C45 C46 H46C 109.5 . . ?
H46A C46 H46B 109.5 . . ?
H46A C46 H46C 109.5 . . ?
H46B C46 H46C 109.5 . . ?
C34 C37 H37A 109.5 . . ?
C34 C37 H37B 109.5 . . ?
C34 C37 H37C 109.5 . . ?
H37A C37 H37B 109.5 . . ?
H37A C37 H37C 109.5 . . ?
H37B C37 H37C 109.5 . . ?
C45 C48 H48A 109.5 . . ?
C45 C48 H48B 109.5 . . ?
C45 C48 H48C 109.5 . . ?
H48A C48 H48B 109.5 . . ?
H48A C48 H48C 109.5 . . ?
H48B C48 H48C 109.5 . . ?
C24 C28 H28A 109.5 . . ?
C24 C28 H28B 109.5 . . ?
C24 C28 H28C 109.5 . . ?
H28A C28 H28B 109.5 . . ?
H28A C28 H28C 109.5 . . ?
H28B C28 H28C 109.5 . . ?
C45 C47 H47A 109.5 . . ?
C45 C47 H47B 109.5 . . ?
C45 C47 H47C 109.5 . . ?
H47A C47 H47B 109.5 . . ?
H47A C47 H47C 109.5 . . ?
H47B C47 H47C 109.5 . . ?
C32 C38 H38A 109.5 . . ?
C32 C38 H38B 109.5 . . ?
C32 C38 H38C 109.5 . . ?
H38A C38 H38B 109.5 . . ?
H38A C38 H38C 109.5 . . ?
H38B C38 H38C 109.5 . . ?

loop_
_geom_bond_atom_site_label_1
_geom_bond_atom_site_label_2
_geom_bond_distance
_geom_bond_site_symmetry_2
_geom_bond_publ_flag
S1 C12 1.7524(14) . ?
S1 C20 1.7511(15) . ?
N1 C11 1.4122(18) . ?
N1 C39 1.4434(18) . ?
N1 C15 1.4109(18) . ?
C11 C12 1.4417(19) . ?
C11 C10 1.3692(19) . ?
C9 C10 1.431(2) . ?
C9 C14 1.436(2) . ?
C9 C8 1.404(2) . ?
C12 C13 1.359(2) . ?
C10 H10 0.9300 . ?
C39 C40 1.388(2) . ?
C39 C44 1.376(2) . ?
C14 C1 1.404(2) . ?
C14 C13 1.424(2) . ?
C40 H40 0.9300 . ?
C40 C41 1.380(2) . ?
C15 C20 1.401(2) . ?
C15 C16 1.398(2) . ?
C42 C41 1.397(2) . ?
C42 C43 1.391(2) . ?
C42 C45 1.526(2) . ?
C20 C19 1.388(2) . ?
C1 C21 1.500(2) . ?
C1 C2 1.406(2) . ?
C13 H13 0.9300 . ?
C41 H41 0.9300 . ?
C30 C35 1.401(2) . ?
C30 C36 1.506(2) . ?
C30 C31 1.394(2) . ?
C35 C8 1.499(2) . ?
C35 C34 1.405(2) . ?
C44 H44 0.9300 . ?
C44 C43 1.389(2) . ?
C21 C26 1.401(2) . ?
C21 C22 1.401(2) . ?
C2 C7 1.435(2) . ?
C2 C3 1.432(2) . ?
C43 H43 0.9300 . ?
C7 C8 1.413(2) . ?
C7 C6 1.429(2) . ?
C26 C25 1.392(2) . ?
C26 C27 1.505(2) . ?
C22 C23 1.393(2) . ?
C22 C29 1.505(2) . ?
C19 H19 0.9300 . ?
C19 C18 1.373(2) . ?
C45 C46 1.540(3) . ?
C45 C48 1.521(2) . ?
C45 C47 1.525(2) . ?
C16 H16 0.9300 . ?
C16 C17 1.381(2) . ?
C34 C33 1.403(2) . ?
C34 C37 1.495(3) . ?
C6 H6 0.9300 . ?
C6 C5 1.360(2) . ?
C17 H17 0.9300 . ?
C17 C18 1.382(3) . ?
C36 H36A 0.9600 . ?
C36 H36B 0.9600 . ?
C36 H36C 0.9600 . ?
C23 H23 0.9300 . ?
C23 C24 1.380(3) . ?
C25 H25 0.9300 . ?
C25 C24 1.387(3) . ?
C18 H18 0.9300 . ?
C3 H3 0.9300 . ?
C3 C4 1.360(2) . ?
C24 C28 1.514(2) . ?
C31 H31 0.9300 . ?
C31 C32 1.385(3) . ?
C33 H33 0.9300 . ?
C33 C32 1.372(3) . ?
C29 H29A 0.9600 . ?
C29 H29B 0.9600 . ?
C29 H29C 0.9600 . ?
C4 H4 0.9300 . ?
C4 C5 1.409(3) . ?
C32 C38 1.513(3) . ?
C27 H27A 0.9600 . ?
C27 H27B 0.9600 . ?
C27 H27C 0.9600 . ?
C5 H5 0.9300 . ?
C46 H46A 0.9600 . ?
C46 H46B 0.9600 . ?
C46 H46C 0.9600 . ?
C37 H37A 0.9600 . ?
C37 H37B 0.9600 . ?
C37 H37C 0.9600 . ?
C48 H48A 0.9600 . ?
C48 H48B 0.9600 . ?
C48 H48C 0.9600 . ?
C28 H28A 0.9600 . ?
C28 H28B 0.9600 . ?
C28 H28C 0.9600 . ?
C47 H47A 0.9600 . ?
C47 H47B 0.9600 . ?
C47 H47C 0.9600 . ?
C38 H38A 0.9600 . ?
C38 H38B 0.9600 . ?
C38 H38C 0.9600 . ?
